data_7064173
loop_
_publ_author_name
'Awe, Babatunde'
'Swart, Glendin'
'Erasmus, Elizabeth'
'Landman, Maril\'e'
'Malan, Frederick Pieter'

_publ_section_title
;
 Unlocking reactivity: synthetic, structural and catalytic exploration of
 ruthenium(II) complexes featuring pdc and NHC ligands
;
_journal_name_full 'New Journal of Chemistry'
_journal_paper_doi 10.1039/D5NJ03988F
_journal_year 2026
_chemical_formula_moiety 'C26 H24 N4 O4 Ru'
_chemical_formula_sum 'C26 H24 N4 O4 Ru'
_chemical_formula_weight 557.56
_space_group_crystal_system orthorhombic
_space_group_IT_number 19
_space_group_name_Hall 'P 2ac 2ab'
_space_group_name_H-M_alt 'P 21 21 21'
_atom_sites_solution_hydrogens geom
_atom_sites_solution_primary dual
_audit_creation_date 2025-11-06
_audit_creation_method
;
Olex2 1.3-ac4
(compiled 2018.12.18 svn.r3554 for Rigaku Oxford Diffraction, GUI svn.r1)
;
_audit_update_record
;
2025-11-28 deposited with the CCDC.	2025-12-08 downloaded from the CCDC.
;
_cell_angle_alpha 90
_cell_angle_beta 90
_cell_angle_gamma 90
_cell_formula_units_Z 4
_cell_length_a 12.9825(3)
_cell_length_b 13.1403(2)
_cell_length_c 13.4427(3)
_cell_measurement_reflns_used 25614
_cell_measurement_temperature 149.99(10)
_cell_measurement_theta_max 31.1290
_cell_measurement_theta_min 2.6560
_cell_volume 2293.24(8)
_computing_cell_refinement 'CrysAlisPro 1.171.41.123a (Rigaku OD, 2022)'
_computing_data_collection 'CrysAlisPro 1.171.41.123a (Rigaku OD, 2022)'
_computing_data_reduction 'CrysAlisPro 1.171.41.123a (Rigaku OD, 2022)'
_computing_molecular_graphics 'Olex2 (Dolomanov et al., 2009)'
_computing_publication_material 'Olex2 (Dolomanov et al., 2009)'
_computing_structure_refinement 'ShelXL (Sheldrick, 2015)'
_computing_structure_solution 'ShelXT (Sheldrick, 2015)'
_diffrn_ambient_environment N~2~
_diffrn_ambient_temperature 149.99(10)
_diffrn_detector 'Hybrid Pixel Array Detector'
_diffrn_detector_area_resol_mean 10.0000
_diffrn_detector_type HyPix
_diffrn_measured_fraction_theta_full 0.998
_diffrn_measured_fraction_theta_max 0.909
_diffrn_measurement_details
;
List of Runs (angles in degrees, time in seconds):

  # Type    Start    End  Width  t~exp~   \w     \q     \k     \f   Frames
#--------------------------------------------------------------------------
  1  \w    -42.00   6.00   0.50    4.00    --   -6.23 103.00  42.00   96
  2  \w    -18.00  38.00   0.50    4.00    --    4.59 -99.00  60.00  112
  3  \w     -5.00  69.00   0.50    4.00    --   -6.23  19.00  90.00  148
  4  \w    -18.00  27.00   0.50    4.00    --   -6.23 -99.00 150.00   90
  5  \w    -18.00  27.00   0.50    4.00    --   -6.23 -99.00  30.00   90
  6  \w     -5.00  69.00   0.50    4.00    --   -6.23  19.00-180.00  148
  7  \w    -18.00  27.00   0.50    4.00    --   -6.23 -99.00-120.00   90
  8  \w    -68.00  14.00   0.50    4.00    --    4.59 -57.00 -30.00  164
;
_diffrn_measurement_device 'four-circle diffractometer'
_diffrn_measurement_device_type 'XtaLAB Synergy R, DW system, HyPix'
_diffrn_measurement_method '\w scans'
_diffrn_orient_matrix_type 'CrysAlisPro convention (1999,Acta A55,543-557)'
_diffrn_orient_matrix_UB_11 -0.0517225000
_diffrn_orient_matrix_UB_12 -0.0169911000
_diffrn_orient_matrix_UB_13 -0.0038381000
_diffrn_orient_matrix_UB_21 0.0086326000
_diffrn_orient_matrix_UB_22 -0.0135475000
_diffrn_orient_matrix_UB_23 -0.0503687000
_diffrn_orient_matrix_UB_31 0.0154382000
_diffrn_orient_matrix_UB_32 -0.0494042000
_diffrn_orient_matrix_UB_33 0.0151718000
_diffrn_radiation_monochromator mirror
_diffrn_radiation_probe x-ray
_diffrn_radiation_type MoK\a
_diffrn_radiation_wavelength 0.71073
_diffrn_reflns_av_R_equivalents 0.0499
_diffrn_reflns_av_unetI/netI 0.0356
_diffrn_reflns_Laue_measured_fraction_full 0.998
_diffrn_reflns_Laue_measured_fraction_max 0.909
_diffrn_reflns_limit_h_max 16
_diffrn_reflns_limit_h_min -18
_diffrn_reflns_limit_k_max 18
_diffrn_reflns_limit_k_min -17
_diffrn_reflns_limit_l_max 19
_diffrn_reflns_limit_l_min -18
_diffrn_reflns_number 38524
_diffrn_reflns_point_group_measured_fraction_full 0.999
_diffrn_reflns_point_group_measured_fraction_max 0.874
_diffrn_reflns_theta_full 25.242
_diffrn_reflns_theta_max 31.065
_diffrn_reflns_theta_min 2.676
_diffrn_source 'Rotating-anode X-ray tube'
_diffrn_source_type 'Rigaku (Mo) X-ray Source'
_exptl_absorpt_coefficient_mu 0.726
_exptl_absorpt_correction_T_max 1.00000
_exptl_absorpt_correction_T_min 0.76506
_exptl_absorpt_correction_type multi-scan
_exptl_absorpt_process_details
;
CrysAlisPro 1.171.41.123a (Rigaku Oxford Diffraction, 2022)
Empirical absorption correction using spherical harmonics,
implemented in SCALE3 ABSPACK scaling algorithm.
;
_exptl_crystal_colour red
_exptl_crystal_density_diffrn 1.615
_exptl_crystal_description block
_exptl_crystal_F_000 1136
_exptl_crystal_size_max 0.305
_exptl_crystal_size_mid 0.255
_exptl_crystal_size_min 0.195
_refine_diff_density_max 1.081
_refine_diff_density_min -0.522
_refine_diff_density_rms 0.073
_refine_ls_abs_structure_details
;
 Flack x determined using 2327 quotients [(I+)-(I-)]/[(I+)+(I-)]
 (Parsons and Flack (2004), Acta Cryst. A60, s61).
;
_refine_ls_abs_structure_Flack -0.030(13)
_refine_ls_extinction_method none
_refine_ls_goodness_of_fit_ref 1.024
_refine_ls_hydrogen_treatment constr
_refine_ls_matrix_type full
_refine_ls_number_parameters 318
_refine_ls_number_reflns 6431
_refine_ls_number_restraints 0
_refine_ls_restrained_S_all 1.024
_refine_ls_R_factor_all 0.0368
_refine_ls_R_factor_gt 0.0299
_refine_ls_shift/su_max 0.001
_refine_ls_shift/su_mean 0.000
_refine_ls_structure_factor_coef Fsqd
_refine_ls_weighting_details 'w=1/[\s^2^(Fo^2^)+(0.0424P)^2^+0.3224P] where P=(Fo^2^+2Fc^2^)/3'
_refine_ls_weighting_scheme calc
_refine_ls_wR_factor_gt 0.0690
_refine_ls_wR_factor_ref 0.0713
_reflns_Friedel_coverage 0.727
_reflns_Friedel_fraction_full 1.000
_reflns_Friedel_fraction_max 0.830
_reflns_number_gt 5814
_reflns_number_total 6431
_reflns_threshold_expression 'I > 2\s(I)'
_cod_data_source_file d5nj03988f2.cif
_cod_data_source_block ba65_lt_auto
_cod_database_code 7064173
_shelxl_version_number 2013-3
_shelx_space_group_comment
;
The symmetry employed for this shelxl refinement is uniquely defined
by the following loop, which should always be used as a source of
symmetry information in preference to the above space-group names.
They are only intended as comments.
;
_diffrn_oxdiff_digest_frames
;
0173819774b0f101b5927b4063e2b6b1e3000264f00
;
_reflns_odcompleteness_completeness 99.78
_reflns_odcompleteness_iscentric 1
_reflns_odcompleteness_theta 26.32
_olex2_refinement_description
;
1. Fixed Uiso
 At 1.2 times of:
  All C(H) groups, All C(H,H) groups
 At 1.5 times of:
  All C(H,H,H) groups
2.a Secondary CH2 refined with riding coordinates:
 C14(H14A,H14B), C12(H12A,H12B)
2.b Aromatic/amide H refined with riding coordinates:
 C5(H5), C17(H17), C16(H16), C9(H9), C3(H3), C20(H20), C19(H19), C10(H10),
 C22(H22), C26(H26), C4(H4), C25(H25), C23(H23), C24(H24)
2.c Idealised Me refined as rotating group:
 C11(H11A,H11B,H11C), C15(H15A,H15B,H15C)
;
_olex2_submission_special_instructions 'No special instructions were received'
_oxdiff_exptl_absorpt_empirical_details
;
Empirical correction (ABSPACK) includes:
- Absorption correction using spherical harmonics
- Frame scaling
;
_oxdiff_exptl_absorpt_empirical_full_max 1.783
_oxdiff_exptl_absorpt_empirical_full_min 0.486

loop_
_space_group_symop_operation_xyz
'x, y, z'
'-x+1/2, -y, z+1/2'
'-x, y+1/2, -z+1/2'
'x+1/2, -y+1/2, -z'

loop_
_atom_site_label
_atom_site_type_symbol
_atom_site_fract_x
_atom_site_fract_y
_atom_site_fract_z
_atom_site_U_iso_or_equiv
_atom_site_adp_type
_atom_site_occupancy
_atom_site_site_symmetry_order
_atom_site_calc_flag
_atom_site_refinement_flags_posn
_atom_site_refinement_flags_adp
_atom_site_refinement_flags_occupancy
_atom_site_disorder_assembly
_atom_site_disorder_group
Ru1 Ru 0.32232(2) 0.34162(2) 0.38579(2) 0.02266(7) Uani 1 1 d . . . . .
O3 O 0.26128(18) 0.48892(16) 0.40983(17) 0.0263(5) Uani 1 1 d . . . . .
O1 O 0.3175(2) 0.18935(16) 0.33360(17) 0.0297(5) Uani 1 1 d . . . . .
O4 O 0.12411(19) 0.58749(16) 0.37562(19) 0.0327(5) Uani 1 1 d . . . . .
N1 N 0.1805(2) 0.33140(18) 0.32716(17) 0.0221(4) Uani 1 1 d . . . . .
O2 O 0.2146(3) 0.07720(18) 0.2558(2) 0.0454(7) Uani 1 1 d . . . . .
N4 N 0.2634(2) 0.2897(2) 0.5280(2) 0.0273(6) Uani 1 1 d . . . . .
N2 N 0.4736(2) 0.4607(2) 0.2785(2) 0.0306(6) Uani 1 1 d . . . . .
N3 N 0.3807(2) 0.3963(2) 0.1631(2) 0.0303(6) Uani 1 1 d . . . . .
C6 C 0.1197(2) 0.4138(2) 0.3272(2) 0.0225(6) Uani 1 1 d . . . . .
C7 C 0.1702(3) 0.5061(2) 0.3736(2) 0.0244(6) Uani 1 1 d . . . . .
C2 C 0.1492(3) 0.2417(2) 0.2903(2) 0.0257(7) Uani 1 1 d . . . . .
C5 C 0.0214(3) 0.4080(3) 0.2867(3) 0.0325(7) Uani 1 1 d . . . . .
H5 H -0.0222 0.4661 0.2856 0.039 Uiso 1 1 calc R . . . .
C17 C 0.2015(3) 0.3294(3) 0.6920(2) 0.0302(7) Uani 1 1 d . . . . .
H17 H 0.1767 0.3796 0.7369 0.036 Uiso 1 1 calc R . . . .
C16 C 0.2271(3) 0.3560(2) 0.5956(2) 0.0305(7) Uani 1 1 d . . . . .
H16 H 0.2184 0.4250 0.5760 0.037 Uiso 1 1 calc R . . . .
C9 C 0.4539(3) 0.4568(3) 0.1174(3) 0.0346(7) Uani 1 1 d . . . . .
H9 H 0.4613 0.4672 0.0478 0.041 Uiso 1 1 calc R . . . .
C3 C 0.0512(3) 0.2315(3) 0.2507(3) 0.0323(7) Uani 1 1 d . . . . .
H3 H 0.0280 0.1678 0.2260 0.039 Uiso 1 1 calc R . . . .
C18 C 0.2122(3) 0.2284(3) 0.7234(3) 0.0287(7) Uani 1 1 d . . . . .
C1 C 0.2319(3) 0.1612(3) 0.2933(2) 0.0303(7) Uani 1 1 d . . . . .
C20 C 0.2730(3) 0.1922(3) 0.5572(3) 0.0294(7) Uani 1 1 d . . . . .
H20 H 0.2978 0.1438 0.5105 0.035 Uiso 1 1 calc R . . . .
C19 C 0.2480(2) 0.1590(3) 0.6529(2) 0.0284(6) Uani 1 1 d . . . . .
H19 H 0.2554 0.0893 0.6699 0.034 Uiso 1 1 calc R . . . .
C21 C 0.1891(3) 0.1984(3) 0.8269(2) 0.0311(7) Uani 1 1 d . . . . .
C8 C 0.3918(3) 0.3988(2) 0.2634(3) 0.0283(7) Uani 1 1 d . . . . .
C14 C 0.4760(3) 0.3002(3) 0.4328(3) 0.0342(8) Uani 1 1 d . . . . .
H14A H 0.4809 0.2558 0.4921 0.041 Uiso 1 1 calc R . . . .
H14B H 0.5250 0.2815 0.3795 0.041 Uiso 1 1 calc R . . . .
C10 C 0.5127(3) 0.4984(3) 0.1893(3) 0.0373(9) Uani 1 1 d . . . . .
H10 H 0.5689 0.5439 0.1810 0.045 Uiso 1 1 calc R . . . .
C22 C 0.2430(3) 0.1208(3) 0.8734(3) 0.0345(7) Uani 1 1 d . . . . .
H22 H 0.2944 0.0847 0.8375 0.041 Uiso 1 1 calc R . . . .
C13 C 0.4639(3) 0.4048(3) 0.4512(3) 0.0332(7) Uani 1 1 d . . . . .
C11 C 0.3066(3) 0.3347(3) 0.1091(3) 0.0390(8) Uani 1 1 d . . . . .
H11A H 0.3141 0.3470 0.0376 0.059 Uiso 1 1 calc GR . . . .
H11B H 0.2367 0.3530 0.1300 0.059 Uiso 1 1 calc GR . . . .
H11C H 0.3190 0.2626 0.1233 0.059 Uiso 1 1 calc GR . . . .
C26 C 0.1127(4) 0.2487(3) 0.8809(3) 0.0433(9) Uani 1 1 d . . . . .
H26 H 0.0745 0.3018 0.8502 0.052 Uiso 1 1 calc R . . . .
C12 C 0.5060(3) 0.4839(3) 0.3800(3) 0.0367(8) Uani 1 1 d . . . . .
H12A H 0.4804 0.5521 0.3992 0.044 Uiso 1 1 calc R . . . .
H12B H 0.5821 0.4848 0.3837 0.044 Uiso 1 1 calc R . . . .
C4 C -0.0120(3) 0.3161(3) 0.2478(3) 0.0368(8) Uani 1 1 d . . . . .
H4 H -0.0787 0.3112 0.2190 0.044 Uiso 1 1 calc R . . . .
C25 C 0.0918(4) 0.2222(3) 0.9790(3) 0.0509(11) Uani 1 1 d . . . . .
H25 H 0.0395 0.2569 1.0150 0.061 Uiso 1 1 calc R . . . .
C23 C 0.2228(4) 0.0948(3) 0.9722(3) 0.0417(9) Uani 1 1 d . . . . .
H23 H 0.2615 0.0424 1.0035 0.050 Uiso 1 1 calc R . . . .
C15 C 0.4561(4) 0.4460(3) 0.5564(3) 0.0441(9) Uani 1 1 d . . . . .
H15A H 0.4066 0.5023 0.5580 0.066 Uiso 1 1 calc GR . . . .
H15B H 0.5238 0.4705 0.5781 0.066 Uiso 1 1 calc GR . . . .
H15C H 0.4328 0.3918 0.6012 0.066 Uiso 1 1 calc GR . . . .
C24 C 0.1475(4) 0.1448(3) 1.0242(3) 0.0466(10) Uani 1 1 d . . . . .
H24 H 0.1334 0.1264 1.0911 0.056 Uiso 1 1 calc R . . . .

loop_
_atom_site_aniso_label
_atom_site_aniso_U_11
_atom_site_aniso_U_22
_atom_site_aniso_U_33
_atom_site_aniso_U_23
_atom_site_aniso_U_13
_atom_site_aniso_U_12
Ru1 0.02464(11) 0.02200(11) 0.02133(11) 0.00220(9) -0.00048(10) 0.00402(9)
O3 0.0300(12) 0.0205(10) 0.0285(12) 0.0022(8) -0.0030(9) 0.0014(8)
O1 0.0378(12) 0.0246(10) 0.0268(11) 0.0002(8) 0.0012(11) 0.0085(10)
O4 0.0386(13) 0.0241(10) 0.0353(13) 0.0013(10) -0.0022(11) 0.0105(9)
N1 0.0264(11) 0.0220(11) 0.0177(10) 0.0028(9) 0.0027(10) 0.0025(12)
O2 0.078(2) 0.0235(12) 0.0351(14) -0.0057(10) -0.0076(14) 0.0082(12)
N4 0.0288(14) 0.0315(14) 0.0217(13) 0.0020(11) -0.0033(11) 0.0017(11)
N2 0.0250(14) 0.0303(14) 0.0366(16) 0.0029(12) 0.0033(12) -0.0002(11)
N3 0.0294(14) 0.0312(14) 0.0305(14) 0.0072(12) 0.0029(12) -0.0007(11)
C6 0.0254(15) 0.0237(14) 0.0184(14) 0.0004(11) 0.0035(11) 0.0029(11)
C7 0.0297(15) 0.0222(13) 0.0212(14) 0.0046(10) 0.0020(14) 0.0025(12)
C2 0.0347(18) 0.0231(14) 0.0193(14) 0.0020(11) 0.0038(12) -0.0029(12)
C5 0.0276(17) 0.0374(18) 0.0324(18) 0.0005(14) -0.0013(14) 0.0056(14)
C17 0.0373(18) 0.0266(16) 0.0266(15) -0.0036(12) 0.0003(12) 0.0023(13)
C16 0.0355(17) 0.0258(16) 0.0303(17) 0.0029(12) -0.0024(13) 0.0041(13)
C9 0.0328(16) 0.0346(16) 0.0363(18) 0.0091(16) 0.0075(17) 0.0000(13)
C3 0.0387(19) 0.0320(17) 0.0261(16) -0.0008(14) 0.0009(14) -0.0110(14)
C18 0.0304(16) 0.0298(16) 0.0258(16) 0.0016(13) -0.0040(13) -0.0009(13)
C1 0.0475(19) 0.0235(14) 0.0197(13) 0.0026(13) 0.0020(13) 0.0046(15)
C20 0.0362(18) 0.0256(15) 0.0266(16) -0.0013(12) -0.0005(14) 0.0020(13)
C19 0.0303(15) 0.0279(14) 0.0270(14) 0.0037(14) -0.0005(12) 0.0008(14)
C21 0.0389(19) 0.0282(14) 0.0261(15) -0.0006(12) 0.0000(15) -0.0085(14)
C8 0.0281(16) 0.0257(15) 0.0311(17) 0.0032(13) 0.0026(13) 0.0027(12)
C14 0.0257(17) 0.0372(18) 0.040(2) 0.0052(15) -0.0052(15) 0.0081(14)
C10 0.0307(18) 0.0337(18) 0.048(2) 0.0131(15) 0.0088(16) 0.0000(14)
C22 0.0405(19) 0.0309(16) 0.0320(18) -0.0006(14) -0.0016(16) -0.0061(13)
C13 0.0254(16) 0.0378(18) 0.0364(19) 0.0021(15) -0.0081(14) 0.0015(14)
C11 0.045(2) 0.0434(19) 0.0285(16) 0.0027(17) 0.0021(16) -0.0096(16)
C26 0.061(2) 0.0338(18) 0.0356(19) -0.0033(17) 0.004(2) 0.0056(16)
C12 0.0317(17) 0.0330(16) 0.045(2) 0.0039(17) -0.0051(17) -0.0017(13)
C4 0.0249(16) 0.051(2) 0.0347(19) -0.0016(16) -0.0021(14) -0.0046(15)
C25 0.066(3) 0.050(2) 0.037(2) -0.0102(18) 0.012(2) -0.006(2)
C23 0.053(2) 0.041(2) 0.0309(19) 0.0056(16) -0.0102(17) -0.0123(18)
C15 0.046(2) 0.050(2) 0.036(2) -0.0040(17) -0.0120(18) -0.0014(19)
C24 0.066(3) 0.048(2) 0.0254(17) -0.0022(16) 0.0013(17) -0.015(2)

loop_
_atom_type_symbol
_atom_type_description
_atom_type_scat_dispersion_real
_atom_type_scat_dispersion_imag
_atom_type_scat_source
C C 0.0033 0.0016 'International Tables Vol C Tables 4.2.6.8 and 6.1.1.4'
H H 0.0000 0.0000 'International Tables Vol C Tables 4.2.6.8 and 6.1.1.4'
N N 0.0061 0.0033 'International Tables Vol C Tables 4.2.6.8 and 6.1.1.4'
O O 0.0106 0.0060 'International Tables Vol C Tables 4.2.6.8 and 6.1.1.4'
Ru Ru -1.2594 0.8363 'International Tables Vol C Tables 4.2.6.8 and 6.1.1.4'

loop_
_geom_angle_atom_site_label_1
_geom_angle_atom_site_label_2
_geom_angle_atom_site_label_3
_geom_angle
_geom_angle_site_symmetry_1
_geom_angle_site_symmetry_3
_geom_angle_publ_flag
O3 Ru1 O1 154.44(9) . . ?
O3 Ru1 N4 91.20(10) . . ?
O3 Ru1 C14 122.05(12) . . ?
O3 Ru1 C13 84.64(11) . . ?
O1 Ru1 N4 89.12(10) . . ?
O1 Ru1 C14 83.51(12) . . ?
O1 Ru1 C13 120.85(12) . . ?
N1 Ru1 O3 77.16(9) . . ?
N1 Ru1 O1 77.29(10) . . ?
N1 Ru1 N4 90.10(10) . . ?
N1 Ru1 C8 96.59(12) . . ?
N1 Ru1 C14 160.79(12) . . ?
N1 Ru1 C13 161.52(11) . . ?
N4 Ru1 C13 93.49(12) . . ?
C8 Ru1 O3 87.23(11) . . ?
C8 Ru1 O1 95.42(11) . . ?
C8 Ru1 N4 172.60(13) . . ?
C8 Ru1 C14 85.39(14) . . ?
C8 Ru1 C13 79.16(14) . . ?
C14 Ru1 N4 89.33(13) . . ?
C14 Ru1 C13 37.55(14) . . ?
C7 O3 Ru1 116.25(19) . . ?
C1 O1 Ru1 115.8(2) . . ?
C6 N1 Ru1 119.1(2) . . ?
C6 N1 C2 122.1(3) . . ?
C2 N1 Ru1 118.8(2) . . ?
C16 N4 Ru1 121.1(2) . . ?
C16 N4 C20 116.9(3) . . ?
C20 N4 Ru1 121.6(2) . . ?
C8 N2 C10 111.8(3) . . ?
C8 N2 C12 119.5(3) . . ?
C10 N2 C12 128.6(3) . . ?
C9 N3 C11 123.6(3) . . ?
C8 N3 C9 110.8(3) . . ?
C8 N3 C11 125.5(3) . . ?
N1 C6 C7 113.1(3) . . ?
N1 C6 C5 119.8(3) . . ?
C5 C6 C7 127.1(3) . . ?
O3 C7 C6 114.2(3) . . ?
O4 C7 O3 126.0(3) . . ?
O4 C7 C6 119.8(3) . . ?
N1 C2 C3 120.3(3) . . ?
N1 C2 C1 113.1(3) . . ?
C3 C2 C1 126.5(3) . . ?
C6 C5 H5 120.5 . . ?
C4 C5 C6 118.9(3) . . ?
C4 C5 H5 120.5 . . ?
C16 C17 H17 120.0 . . ?
C16 C17 C18 119.9(3) . . ?
C18 C17 H17 120.0 . . ?
N4 C16 C17 123.6(3) . . ?
N4 C16 H16 118.2 . . ?
C17 C16 H16 118.2 . . ?
N3 C9 H9 126.2 . . ?
C10 C9 N3 107.7(3) . . ?
C10 C9 H9 126.2 . . ?
C2 C3 H3 120.7 . . ?
C4 C3 C2 118.6(3) . . ?
C4 C3 H3 120.7 . . ?
C17 C18 C21 121.1(3) . . ?
C19 C18 C17 116.6(3) . . ?
C19 C18 C21 122.3(3) . . ?
O1 C1 C2 115.0(3) . . ?
O2 C1 O1 125.8(3) . . ?
O2 C1 C2 119.2(3) . . ?
N4 C20 H20 118.5 . . ?
N4 C20 C19 123.0(3) . . ?
C19 C20 H20 118.5 . . ?
C18 C19 C20 120.0(3) . . ?
C18 C19 H19 120.0 . . ?
C20 C19 H19 120.0 . . ?
C22 C21 C18 121.3(3) . . ?
C22 C21 C26 118.2(3) . . ?
C26 C21 C18 120.5(3) . . ?
N2 C8 Ru1 116.8(2) . . ?
N2 C8 N3 104.3(3) . . ?
N3 C8 Ru1 138.8(3) . . ?
Ru1 C14 H14A 116.3 . . ?
Ru1 C14 H14B 116.3 . . ?
H14A C14 H14B 113.3 . . ?
C13 C14 Ru1 72.7(2) . . ?
C13 C14 H14A 116.3 . . ?
C13 C14 H14B 116.3 . . ?
N2 C10 H10 127.3 . . ?
C9 C10 N2 105.4(3) . . ?
C9 C10 H10 127.3 . . ?
C21 C22 H22 119.5 . . ?
C21 C22 C23 121.0(4) . . ?
C23 C22 H22 119.5 . . ?
C14 C13 Ru1 69.8(2) . . ?
C14 C13 C12 121.3(4) . . ?
C14 C13 C15 121.3(4) . . ?
C12 C13 Ru1 107.9(2) . . ?
C12 C13 C15 111.6(3) . . ?
C15 C13 Ru1 116.8(3) . . ?
N3 C11 H11A 109.5 . . ?
N3 C11 H11B 109.5 . . ?
N3 C11 H11C 109.5 . . ?
H11A C11 H11B 109.5 . . ?
H11A C11 H11C 109.5 . . ?
H11B C11 H11C 109.5 . . ?
C21 C26 H26 119.6 . . ?
C25 C26 C21 120.9(4) . . ?
C25 C26 H26 119.6 . . ?
N2 C12 C13 110.1(3) . . ?
N2 C12 H12A 109.6 . . ?
N2 C12 H12B 109.6 . . ?
C13 C12 H12A 109.6 . . ?
C13 C12 H12B 109.6 . . ?
H12A C12 H12B 108.2 . . ?
C5 C4 H4 119.9 . . ?
C3 C4 C5 120.3(3) . . ?
C3 C4 H4 119.9 . . ?
C26 C25 H25 120.1 . . ?
C24 C25 C26 119.7(4) . . ?
C24 C25 H25 120.1 . . ?
C22 C23 H23 119.9 . . ?
C24 C23 C22 120.1(4) . . ?
C24 C23 H23 119.9 . . ?
C13 C15 H15A 109.5 . . ?
C13 C15 H15B 109.5 . . ?
C13 C15 H15C 109.5 . . ?
H15A C15 H15B 109.5 . . ?
H15A C15 H15C 109.5 . . ?
H15B C15 H15C 109.5 . . ?
C25 C24 H24 120.0 . . ?
C23 C24 C25 120.0(4) . . ?
C23 C24 H24 120.0 . . ?

loop_
_geom_bond_atom_site_label_1
_geom_bond_atom_site_label_2
_geom_bond_distance
_geom_bond_site_symmetry_2
_geom_bond_publ_flag
Ru1 O3 2.116(2) . ?
Ru1 O1 2.121(2) . ?
Ru1 N1 2.007(3) . ?
Ru1 N4 2.169(3) . ?
Ru1 C8 2.022(3) . ?
Ru1 C14 2.163(3) . ?
Ru1 C13 2.201(4) . ?
O3 C7 1.299(4) . ?
O1 C1 1.291(4) . ?
O4 C7 1.226(4) . ?
N1 C6 1.340(4) . ?
N1 C2 1.341(4) . ?
O2 C1 1.233(4) . ?
N4 C16 1.344(4) . ?
N4 C20 1.345(4) . ?
N2 C8 1.352(4) . ?
N2 C10 1.393(5) . ?
N2 C12 1.461(5) . ?
N3 C9 1.383(4) . ?
N3 C8 1.356(5) . ?
N3 C11 1.452(5) . ?
C6 C7 1.513(4) . ?
C6 C5 1.390(5) . ?
C2 C3 1.387(5) . ?
C2 C1 1.508(5) . ?
C5 H5 0.9500 . ?
C5 C4 1.385(5) . ?
C17 H17 0.9500 . ?
C17 C16 1.383(5) . ?
C17 C18 1.400(5) . ?
C16 H16 0.9500 . ?
C9 H9 0.9500 . ?
C9 C10 1.348(6) . ?
C3 H3 0.9500 . ?
C3 C4 1.382(5) . ?
C18 C19 1.395(5) . ?
C18 C21 1.476(5) . ?
C20 H20 0.9500 . ?
C20 C19 1.397(5) . ?
C19 H19 0.9500 . ?
C21 C22 1.386(5) . ?
C21 C26 1.395(6) . ?
C14 H14A 0.9900 . ?
C14 H14B 0.9900 . ?
C14 C13 1.405(5) . ?
C10 H10 0.9500 . ?
C22 H22 0.9500 . ?
C22 C23 1.396(5) . ?
C13 C12 1.514(5) . ?
C13 C15 1.518(5) . ?
C11 H11A 0.9800 . ?
C11 H11B 0.9800 . ?
C11 H11C 0.9800 . ?
C26 H26 0.9500 . ?
C26 C25 1.392(6) . ?
C12 H12A 0.9900 . ?
C12 H12B 0.9900 . ?
C4 H4 0.9500 . ?
C25 H25 0.9500 . ?
C25 C24 1.388(7) . ?
C23 H23 0.9500 . ?
C23 C24 1.369(6) . ?
C15 H15A 0.9800 . ?
C15 H15B 0.9800 . ?
C15 H15C 0.9800 . ?
C24 H24 0.9500 . ?

loop_
_geom_torsion_atom_site_label_1
_geom_torsion_atom_site_label_2
_geom_torsion_atom_site_label_3
_geom_torsion_atom_site_label_4
_geom_torsion
_geom_torsion_site_symmetry_1
_geom_torsion_site_symmetry_2
_geom_torsion_site_symmetry_3
_geom_torsion_site_symmetry_4
_geom_torsion_publ_flag
Ru1 O3 C7 O4 -176.3(3) . . . . ?
Ru1 O3 C7 C6 4.7(3) . . . . ?
Ru1 O1 C1 O2 177.7(3) . . . . ?
Ru1 O1 C1 C2 -0.1(3) . . . . ?
Ru1 N1 C6 C7 0.1(3) . . . . ?
Ru1 N1 C6 C5 179.9(2) . . . . ?
Ru1 N1 C2 C3 179.0(2) . . . . ?
Ru1 N1 C2 C1 -3.8(3) . . . . ?
Ru1 N4 C16 C17 -171.0(3) . . . . ?
Ru1 N4 C20 C19 171.5(2) . . . . ?
Ru1 C14 C13 C12 -99.2(3) . . . . ?
Ru1 C14 C13 C15 109.8(4) . . . . ?
Ru1 C13 C12 N2 -26.7(3) . . . . ?
N1 C6 C7 O3 -3.2(4) . . . . ?
N1 C6 C7 O4 177.7(3) . . . . ?
N1 C6 C5 C4 0.6(5) . . . . ?
N1 C2 C3 C4 1.6(5) . . . . ?
N1 C2 C1 O1 2.4(4) . . . . ?
N1 C2 C1 O2 -175.5(3) . . . . ?
N4 C20 C19 C18 -0.5(5) . . . . ?
N3 C9 C10 N2 0.5(4) . . . . ?
C6 N1 C2 C3 -0.1(5) . . . . ?
C6 N1 C2 C1 177.1(2) . . . . ?
C6 C5 C4 C3 0.9(6) . . . . ?
C7 C6 C5 C4 -179.6(3) . . . . ?
C2 N1 C6 C7 179.2(3) . . . . ?
C2 N1 C6 C5 -1.0(4) . . . . ?
C2 C3 C4 C5 -2.0(6) . . . . ?
C5 C6 C7 O3 177.0(3) . . . . ?
C5 C6 C7 O4 -2.1(5) . . . . ?
C17 C18 C19 C20 1.2(5) . . . . ?
C17 C18 C21 C22 -147.3(3) . . . . ?
C17 C18 C21 C26 31.9(5) . . . . ?
C16 N4 C20 C19 -0.7(5) . . . . ?
C16 C17 C18 C19 -0.7(5) . . . . ?
C16 C17 C18 C21 177.8(3) . . . . ?
C9 N3 C8 Ru1 177.6(3) . . . . ?
C9 N3 C8 N2 -0.7(4) . . . . ?
C3 C2 C1 O1 179.5(3) . . . . ?
C3 C2 C1 O2 1.5(5) . . . . ?
C18 C17 C16 N4 -0.6(5) . . . . ?
C18 C21 C22 C23 178.1(3) . . . . ?
C18 C21 C26 C25 -178.8(4) . . . . ?
C1 C2 C3 C4 -175.2(3) . . . . ?
C20 N4 C16 C17 1.3(5) . . . . ?
C19 C18 C21 C22 31.1(5) . . . . ?
C19 C18 C21 C26 -149.7(4) . . . . ?
C21 C18 C19 C20 -177.2(3) . . . . ?
C21 C22 C23 C24 1.4(6) . . . . ?
C21 C26 C25 C24 0.1(7) . . . . ?
C8 N2 C10 C9 -1.0(4) . . . . ?
C8 N2 C12 C13 19.8(4) . . . . ?
C8 N3 C9 C10 0.1(4) . . . . ?
C14 C13 C12 N2 50.1(4) . . . . ?
C10 N2 C8 Ru1 -177.7(2) . . . . ?
C10 N2 C8 N3 1.1(4) . . . . ?
C10 N2 C12 C13 -164.0(3) . . . . ?
C22 C21 C26 C25 0.5(6) . . . . ?
C22 C23 C24 C25 -0.8(6) . . . . ?
C11 N3 C9 C10 -176.7(3) . . . . ?
C11 N3 C8 Ru1 -5.6(6) . . . . ?
C11 N3 C8 N2 176.0(3) . . . . ?
C26 C21 C22 C23 -1.2(5) . . . . ?
C26 C25 C24 C23 0.0(7) . . . . ?
C12 N2 C8 Ru1 -0.9(4) . . . . ?
C12 N2 C8 N3 177.9(3) . . . . ?
C12 N2 C10 C9 -177.5(3) . . . . ?
C15 C13 C12 N2 -156.3(3) . . . . ?
